data_7237688
loop_
_publ_author_name
'Wu, Xue-Qian'
'Xie, Yabo'
'Liu, Jing-Hao'
'He, Tao'
'Zhang, Yong-Zheng'
'Yu, Jiamei'
'Kong, Xiang-Jing'
'Li, Jian-Rong'

_publ_section_title
;
 Integrating multiple adsorption sites and tortuous diffusion paths into a
 metal--organic framework for C3H4/C3H6 separation
;
_journal_issue 44
_journal_name_full 'Journal of Materials Chemistry A'
_journal_page_first 25254
_journal_paper_doi 10.1039/C9TA07278K
_journal_volume 7
_journal_year 2019
_chemical_formula_moiety '0.5(C896 H320 Cu96 N112 O432)'
_chemical_formula_sum 'C448 H160 Cu48 N56 O216'
_chemical_formula_weight 12832.23
_space_group_crystal_system cubic
_space_group_IT_number 225
_space_group_name_Hall '-F 4 2 3'
_space_group_name_H-M_alt 'F m -3 m'
_atom_sites_solution_hydrogens geom
_audit_creation_date 2019-04-08
_audit_creation_method
;
Olex2 1.2-beta
(compiled 2018.05.29 svn.r3508 for OlexSys, GUI svn.r5506)
;
_audit_update_record
;
2019-06-06 deposited with the CCDC.	2019-10-13 downloaded from the CCDC.
;
_cell_angle_alpha 90
_cell_angle_beta 90
_cell_angle_gamma 90
_cell_formula_units_Z 2
_cell_length_a 39.7902(6)
_cell_length_b 39.7902(6)
_cell_length_c 39.7902(6)
_cell_measurement_reflns_used 2095
_cell_measurement_temperature 293(2)
_cell_measurement_theta_max 71.2620
_cell_measurement_theta_min 4.8180
_cell_volume 62998.2(16)
_computing_molecular_graphics 'Olex2 (Dolomanov et al., 2009)'
_computing_publication_material 'Olex2 (Dolomanov et al., 2009)'
_computing_structure_refinement 'ShelXL (Sheldrick, 2015)'
_diffrn_ambient_temperature 293(2)
_diffrn_measured_fraction_theta_full 0.997
_diffrn_measured_fraction_theta_max 0.978
_diffrn_measurement_device_type 'SuperNova, Dual, Cu at home/near, AtlasS2'
_diffrn_radiation_type CuK\a
_diffrn_radiation_wavelength 1.54184
_diffrn_reflns_av_R_equivalents 0.0594
_diffrn_reflns_av_unetI/netI 0.0371
_diffrn_reflns_Laue_measured_fraction_full 0.997
_diffrn_reflns_Laue_measured_fraction_max 0.978
_diffrn_reflns_limit_h_max 47
_diffrn_reflns_limit_h_min -14
_diffrn_reflns_limit_k_max 48
_diffrn_reflns_limit_k_min -20
_diffrn_reflns_limit_l_max 17
_diffrn_reflns_limit_l_min -33
_diffrn_reflns_number 11870
_diffrn_reflns_point_group_measured_fraction_full 0.997
_diffrn_reflns_point_group_measured_fraction_max 0.978
_diffrn_reflns_theta_full 67.684
_diffrn_reflns_theta_max 74.594
_diffrn_reflns_theta_min 3.684
_exptl_absorpt_coefficient_mu 1.201
_exptl_absorpt_correction_T_max 1.00000
_exptl_absorpt_correction_T_min 0.75581
_exptl_absorpt_correction_type multi-scan
_exptl_crystal_colour 'clear light green'
_exptl_crystal_density_diffrn 0.676
_exptl_crystal_description block
_exptl_crystal_F_000 12720
_refine_diff_density_max 0.789
_refine_diff_density_min -0.476
_refine_diff_density_rms 0.100
_refine_ls_extinction_method none
_refine_ls_goodness_of_fit_ref 1.042
_refine_ls_hydrogen_treatment refU
_refine_ls_matrix_type full
_refine_ls_number_parameters 130
_refine_ls_number_reflns 3109
_refine_ls_number_restraints 46
_refine_ls_restrained_S_all 1.064
_refine_ls_R_factor_all 0.1007
_refine_ls_R_factor_gt 0.0815
_refine_ls_shift/su_max 0.000
_refine_ls_shift/su_mean 0.000
_refine_ls_structure_factor_coef Fsqd
_refine_ls_weighting_details 'w=1/[\s^2^(Fo^2^)+(0.1986P)^2^] where P=(Fo^2^+2Fc^2^)/3'
_refine_ls_weighting_scheme calc
_refine_ls_wR_factor_gt 0.2718
_refine_ls_wR_factor_ref 0.2876
_reflns_Friedel_coverage 0.000
_reflns_number_gt 2053
_reflns_number_total 3109
_reflns_threshold_expression 'I > 2\s(I)'
_cod_data_source_file c9ta07278k2.cif
_cod_data_source_block xq18062625_sqd
_cod_original_cell_volume 62998(3)
_cod_database_code 7237688
_shelx_shelxl_version_number 2014/7
_shelx_space_group_comment
;
The symmetry employed for this shelxl refinement is uniquely defined
by the following loop, which should always be used as a source of
symmetry information in preference to the above space-group names.
They are only intended as comments.
;
_olex2_refinement_description
;
1. Restrained planarity
 C8, C7, C6, C9
 with sigma of 0.1
 C6, C9, C6_$1, C7_$1, C8, C7
 with sigma of 0.1
2. Uiso/Uaniso restraints and constraints
Uanis(N1) \\sim Ueq, Uanis(C6) \\sim Ueq, Uanis(C7) \\sim Ueq, Uanis(C8) \\sim
Ueq, Uanis(C7) \\sim Ueq, Uanis(C6) \\sim Ueq, Uanis(C9) \\sim Ueq, Uanis(N1)
\\sim Ueq: with sigma of 0.1 and sigma for terminal atoms of 0.2
Uanis(C11) \\sim Ueq, Uanis(C10) \\sim Ueq: with sigma of 0.1 and sigma for
terminal atoms of 0.2
Uanis(C6) \\sim Ueq, Uanis(C9) \\sim Ueq, Uanis(C7) \\sim Ueq, Uanis(C8) \\sim
Ueq: with sigma of 0.01 and sigma for terminal atoms of 0.02
Uanis(C11) \\sim Ueq: with sigma of 0.01 and sigma for terminal atoms of 0.02
Uanis(C10) \\sim Ueq: with sigma of 0.01 and sigma for terminal atoms of 0.02
Uanis(N1) \\sim Ueq: with sigma of 0.01 and sigma for terminal atoms of 0.02
3. Others
 Fixed Sof: C3(0.33333) H3(0.33333) C2(0.66667) C4(0.66667) H4(0.66667)
 N1(0.33333) C5(0.33333) C9(0.16667) H9(0.16667) C6(0.33333) C8(0.16667)
 H8(0.16667) C7(0.33333) H7(0.33333) C10(0.33333) C11(0.33333)
4.a Aromatic/amide H refined with riding coordinates:
 C3(H3), C4(H4), C9(H9), C8(H8), C7(H7)
;
_olex2_submission_special_instructions 'No special instructions were received'
_platon_squeeze_void_probe_radius 1.20

loop_
_space_group_symop_operation_xyz
'x, y, z'
'-x, -y, z'
'-x, y, -z'
'x, -y, -z'
'z, x, y'
'z, -x, -y'
'-z, -x, y'
'-z, x, -y'
'y, z, x'
'-y, z, -x'
'y, -z, -x'
'-y, -z, x'
'y, x, -z'
'-y, -x, -z'
'y, -x, z'
'-y, x, z'
'x, z, -y'
'-x, z, y'
'-x, -z, -y'
'x, -z, y'
'z, y, -x'
'z, -y, x'
'-z, y, x'
'-z, -y, -x'
'x, y+1/2, z+1/2'
'-x, -y+1/2, z+1/2'
'-x, y+1/2, -z+1/2'
'x, -y+1/2, -z+1/2'
'z, x+1/2, y+1/2'
'z, -x+1/2, -y+1/2'
'-z, -x+1/2, y+1/2'
'-z, x+1/2, -y+1/2'
'y, z+1/2, x+1/2'
'-y, z+1/2, -x+1/2'
'y, -z+1/2, -x+1/2'
'-y, -z+1/2, x+1/2'
'y, x+1/2, -z+1/2'
'-y, -x+1/2, -z+1/2'
'y, -x+1/2, z+1/2'
'-y, x+1/2, z+1/2'
'x, z+1/2, -y+1/2'
'-x, z+1/2, y+1/2'
'-x, -z+1/2, -y+1/2'
'x, -z+1/2, y+1/2'
'z, y+1/2, -x+1/2'
'z, -y+1/2, x+1/2'
'-z, y+1/2, x+1/2'
'-z, -y+1/2, -x+1/2'
'x+1/2, y, z+1/2'
'-x+1/2, -y, z+1/2'
'-x+1/2, y, -z+1/2'
'x+1/2, -y, -z+1/2'
'z+1/2, x, y+1/2'
'z+1/2, -x, -y+1/2'
'-z+1/2, -x, y+1/2'
'-z+1/2, x, -y+1/2'
'y+1/2, z, x+1/2'
'-y+1/2, z, -x+1/2'
'y+1/2, -z, -x+1/2'
'-y+1/2, -z, x+1/2'
'y+1/2, x, -z+1/2'
'-y+1/2, -x, -z+1/2'
'y+1/2, -x, z+1/2'
'-y+1/2, x, z+1/2'
'x+1/2, z, -y+1/2'
'-x+1/2, z, y+1/2'
'-x+1/2, -z, -y+1/2'
'x+1/2, -z, y+1/2'
'z+1/2, y, -x+1/2'
'z+1/2, -y, x+1/2'
'-z+1/2, y, x+1/2'
'-z+1/2, -y, -x+1/2'
'x+1/2, y+1/2, z'
'-x+1/2, -y+1/2, z'
'-x+1/2, y+1/2, -z'
'x+1/2, -y+1/2, -z'
'z+1/2, x+1/2, y'
'z+1/2, -x+1/2, -y'
'-z+1/2, -x+1/2, y'
'-z+1/2, x+1/2, -y'
'y+1/2, z+1/2, x'
'-y+1/2, z+1/2, -x'
'y+1/2, -z+1/2, -x'
'-y+1/2, -z+1/2, x'
'y+1/2, x+1/2, -z'
'-y+1/2, -x+1/2, -z'
'y+1/2, -x+1/2, z'
'-y+1/2, x+1/2, z'
'x+1/2, z+1/2, -y'
'-x+1/2, z+1/2, y'
'-x+1/2, -z+1/2, -y'
'x+1/2, -z+1/2, y'
'z+1/2, y+1/2, -x'
'z+1/2, -y+1/2, x'
'-z+1/2, y+1/2, x'
'-z+1/2, -y+1/2, -x'
'-x, -y, -z'
'x, y, -z'
'x, -y, z'
'-x, y, z'
'-z, -x, -y'
'-z, x, y'
'z, x, -y'
'z, -x, y'
'-y, -z, -x'
'y, -z, x'
'-y, z, x'
'y, z, -x'
'-y, -x, z'
'y, x, z'
'-y, x, -z'
'y, -x, -z'
'-x, -z, y'
'x, -z, -y'
'x, z, y'
'-x, z, -y'
'-z, -y, x'
'-z, y, -x'
'z, -y, -x'
'z, y, x'
'-x, -y+1/2, -z+1/2'
'x, y+1/2, -z+1/2'
'x, -y+1/2, z+1/2'
'-x, y+1/2, z+1/2'
'-z, -x+1/2, -y+1/2'
'-z, x+1/2, y+1/2'
'z, x+1/2, -y+1/2'
'z, -x+1/2, y+1/2'
'-y, -z+1/2, -x+1/2'
'y, -z+1/2, x+1/2'
'-y, z+1/2, x+1/2'
'y, z+1/2, -x+1/2'
'-y, -x+1/2, z+1/2'
'y, x+1/2, z+1/2'
'-y, x+1/2, -z+1/2'
'y, -x+1/2, -z+1/2'
'-x, -z+1/2, y+1/2'
'x, -z+1/2, -y+1/2'
'x, z+1/2, y+1/2'
'-x, z+1/2, -y+1/2'
'-z, -y+1/2, x+1/2'
'-z, y+1/2, -x+1/2'
'z, -y+1/2, -x+1/2'
'z, y+1/2, x+1/2'
'-x+1/2, -y, -z+1/2'
'x+1/2, y, -z+1/2'
'x+1/2, -y, z+1/2'
'-x+1/2, y, z+1/2'
'-z+1/2, -x, -y+1/2'
'-z+1/2, x, y+1/2'
'z+1/2, x, -y+1/2'
'z+1/2, -x, y+1/2'
'-y+1/2, -z, -x+1/2'
'y+1/2, -z, x+1/2'
'-y+1/2, z, x+1/2'
'y+1/2, z, -x+1/2'
'-y+1/2, -x, z+1/2'
'y+1/2, x, z+1/2'
'-y+1/2, x, -z+1/2'
'y+1/2, -x, -z+1/2'
'-x+1/2, -z, y+1/2'
'x+1/2, -z, -y+1/2'
'x+1/2, z, y+1/2'
'-x+1/2, z, -y+1/2'
'-z+1/2, -y, x+1/2'
'-z+1/2, y, -x+1/2'
'z+1/2, -y, -x+1/2'
'z+1/2, y, x+1/2'
'-x+1/2, -y+1/2, -z'
'x+1/2, y+1/2, -z'
'x+1/2, -y+1/2, z'
'-x+1/2, y+1/2, z'
'-z+1/2, -x+1/2, -y'
'-z+1/2, x+1/2, y'
'z+1/2, x+1/2, -y'
'z+1/2, -x+1/2, y'
'-y+1/2, -z+1/2, -x'
'y+1/2, -z+1/2, x'
'-y+1/2, z+1/2, x'
'y+1/2, z+1/2, -x'
'-y+1/2, -x+1/2, z'
'y+1/2, x+1/2, z'
'-y+1/2, x+1/2, -z'
'y+1/2, -x+1/2, -z'
'-x+1/2, -z+1/2, y'
'x+1/2, -z+1/2, -y'
'x+1/2, z+1/2, y'
'-x+1/2, z+1/2, -y'
'-z+1/2, -y+1/2, x'
'-z+1/2, y+1/2, -x'
'z+1/2, -y+1/2, -x'
'z+1/2, y+1/2, x'

loop_
_atom_site_label
_atom_site_type_symbol
_atom_site_fract_x
_atom_site_fract_y
_atom_site_fract_z
_atom_site_U_iso_or_equiv
_atom_site_adp_type
_atom_site_occupancy
_atom_site_site_symmetry_order
_atom_site_calc_flag
_atom_site_refinement_flags_posn
_atom_site_refinement_flags_adp
_atom_site_refinement_flags_occupancy
Cu2 Cu 0.5000 0.31146(2) 0.68854(2) 0.0425(4) Uani 1 4 d S T P
Cu1 Cu 0.5000 0.35827(2) 0.64173(2) 0.0446(4) Uani 1 4 d S T P
O2 O 0.53470(9) 0.33971(9) 0.70902(9) 0.0685(10) Uani 1 1 d . . .
O1 O 0.53461(9) 0.37929(9) 0.66939(9) 0.0638(9) Uani 1 1 d . . .
N2 N 0.5000 0.27302(11) 0.72698(11) 0.0515(17) Uani 1 4 d S T P
C3 C 0.58895(14) 0.41105(14) 0.69804(19) 0.0350(16) Uani 0.6667 2 d S T P
H3 H 0.5805 0.4195 0.6780 0.06(3) Uiso 0.6667 2 calc RS T P
C1 C 0.54554(13) 0.36580(13) 0.69577(14) 0.0624(13) Uani 1 1 d . . .
C2 C 0.57388(13) 0.38318(15) 0.71316(15) 0.0428(14) Uani 0.6667 1 d . . .
O3 O 0.5000 0.39701(16) 0.60299(16) 0.191(7) Uani 1 4 d S T P
C4 C 0.5860(2) 0.3717(2) 0.7437(2) 0.074(3) Uani 0.6667 1 d . . .
H4 H 0.5756 0.3535 0.7540 0.12(4) Uiso 0.6667 1 calc R . .
N1 N 0.6249(3) 0.3751(3) 0.7905(3) 0.104(4) Uani 0.6667 2 d S TU P
C5 C 0.6133(3) 0.3867(3) 0.7592(3) 0.090(5) Uani 0.6667 2 d S T P
C9 C 0.6689(5) 0.3776(9) 0.8311(5) 0.099(8) Uani 0.3333 2 d S TU P
H9 H 0.6736 0.3552 0.8264 0.03(4) Uiso 0.3333 2 calc RS T P
C6 C 0.6435(4) 0.3967(6) 0.8138(4) 0.089(6) Uani 0.3333 1 d . U .
C8 C 0.6561(6) 0.4449(12) 0.8439(6) 0.126(10) Uani 0.3333 2 d S TU P
H8 H 0.6526 0.4678 0.8474 0.18(18) Uiso 0.3333 2 calc RS T P
C7 C 0.6377(6) 0.4281(7) 0.8205(6) 0.116(8) Uani 0.3333 1 d . U .
H7 H 0.6207 0.4394 0.8090 0.09(7) Uiso 0.3333 1 calc R . .
C10 C 0.4848(4) 0.2861(4) 0.7580(4) 0.076(4) Uani 0.3333 1 d . U .
C11 C 0.5367(5) 0.2655(3) 0.7345(3) 0.126(6) Uani 0.6667 2 d S TU P

loop_
_atom_site_aniso_label
_atom_site_aniso_U_11
_atom_site_aniso_U_22
_atom_site_aniso_U_33
_atom_site_aniso_U_23
_atom_site_aniso_U_13
_atom_site_aniso_U_12
Cu2 0.0367(6) 0.0453(5) 0.0453(5) 0.0159(5) 0.000 0.000
Cu1 0.0369(6) 0.0485(5) 0.0485(5) 0.0157(5) 0.000 0.000
O2 0.070(2) 0.065(2) 0.071(2) 0.0193(17) -0.0165(17) -0.0240(17)
O1 0.0600(19) 0.059(2) 0.072(2) 0.0192(17) -0.0118(16) -0.0223(15)
N2 0.064(5) 0.045(2) 0.045(2) 0.016(3) 0.000 0.000
C3 0.034(2) 0.034(2) 0.037(4) 0.011(2) -0.011(2) -0.013(3)
C1 0.050(3) 0.062(3) 0.076(3) 0.021(3) -0.004(2) -0.011(2)
C2 0.033(3) 0.046(3) 0.050(3) 0.021(3) -0.018(2) -0.019(2)
O3 0.34(2) 0.115(7) 0.115(7) 0.082(8) 0.000 0.000
C4 0.075(5) 0.074(5) 0.073(5) 0.043(4) -0.036(4) -0.041(4)
N1 0.108(5) 0.108(5) 0.094(6) 0.048(4) -0.048(4) -0.045(6)
C5 0.092(6) 0.092(6) 0.084(8) 0.059(6) -0.059(6) -0.056(7)
C9 0.097(8) 0.104(12) 0.097(8) 0.014(6) -0.013(9) -0.014(6)
C6 0.086(9) 0.103(9) 0.078(8) 0.018(7) -0.026(7) -0.004(7)
C8 0.124(10) 0.130(14) 0.124(10) 0.002(7) -0.015(9) -0.002(7)
C7 0.115(11) 0.129(11) 0.105(10) -0.002(9) -0.025(9) -0.004(9)
C10 0.111(9) 0.061(7) 0.055(6) 0.031(6) 0.026(6) 0.033(6)
C11 0.114(9) 0.131(6) 0.131(6) 0.052(8) -0.006(5) 0.006(5)

loop_
_atom_type_symbol
_atom_type_description
_atom_type_scat_dispersion_real
_atom_type_scat_dispersion_imag
_atom_type_scat_source
C C 0.0181 0.0091 'International Tables Vol C Tables 4.2.6.8 and 6.1.1.4'
H H 0.0000 0.0000 'International Tables Vol C Tables 4.2.6.8 and 6.1.1.4'
Cu Cu -1.9646 0.5888 'International Tables Vol C Tables 4.2.6.8 and 6.1.1.4'
N N 0.0311 0.0180 'International Tables Vol C Tables 4.2.6.8 and 6.1.1.4'
O O 0.0492 0.0322 'International Tables Vol C Tables 4.2.6.8 and 6.1.1.4'

loop_
_geom_angle_atom_site_label_1
_geom_angle_atom_site_label_2
_geom_angle_atom_site_label_3
_geom_angle
_geom_angle_site_symmetry_1
_geom_angle_site_symmetry_3
O2 Cu2 Cu1 83.59(10) 19_666 .
O2 Cu2 Cu1 83.59(10) . .
O2 Cu2 Cu1 83.59(10) 114_566 .
O2 Cu2 Cu1 83.59(10) 100_655 .
O2 Cu2 O2 89.7(2) 100_655 .
O2 Cu2 O2 167.2(2) 19_666 .
O2 Cu2 O2 89.7(2) 19_666 114_566
O2 Cu2 O2 88.9(2) 114_566 .
O2 Cu2 O2 88.9(2) 19_666 100_655
O2 Cu2 O2 167.2(2) 100_655 114_566
O2 Cu2 N2 96.41(10) 19_666 .
O2 Cu2 N2 96.41(10) 114_566 .
O2 Cu2 N2 96.41(10) 100_655 .
O2 Cu2 N2 96.41(10) . .
N2 Cu2 Cu1 180.00(18) . .
O1 Cu1 Cu2 84.50(10) 114_566 .
O1 Cu1 Cu2 84.50(10) 19_666 .
O1 Cu1 Cu2 84.50(10) 100_655 .
O1 Cu1 Cu2 84.50(10) . .
O1 Cu1 O1 89.8(2) 100_655 .
O1 Cu1 O1 89.8(2) 19_666 114_566
O1 Cu1 O1 169.0(2) 19_666 .
O1 Cu1 O1 89.2(2) 114_566 .
O1 Cu1 O1 89.2(2) 19_666 100_655
O1 Cu1 O1 169.0(2) 114_566 100_655
O1 Cu1 O3 95.50(10) 19_666 .
O1 Cu1 O3 95.50(10) 100_655 .
O1 Cu1 O3 95.50(10) . .
O1 Cu1 O3 95.50(10) 114_566 .
O3 Cu1 Cu2 180.0(2) . .
C1 O2 Cu2 123.2(3) . .
C1 O1 Cu1 122.2(3) . .
C10 N2 Cu2 110.1(5) . .
C10 N2 Cu2 110.1(5) 19_666 .
C10 N2 Cu2 110.1(5) 114_566 .
C10 N2 Cu2 110.1(5) 100_655 .
C10 N2 C10 139.8(11) 19_666 .
C10 N2 C10 115.1(14) 114_566 .
C10 N2 C10 115.0(14) 19_666 100_655
C10 N2 C10 48.7(14) 100_655 .
C10 N2 C10 48.7(14) 114_566 19_666
C10 N2 C10 139.8(11) 114_566 100_655
C10 N2 C11 107.5(8) 19_666 100_655
C10 N2 C11 60.5(7) 114_566 100_655
C10 N2 C11 107.5(8) . .
C10 N2 C11 107.5(8) 100_655 100_655
C10 N2 C11 60.5(7) 100_655 .
C10 N2 C11 60.5(7) . 100_655
C10 N2 C11 107.5(8) 114_566 .
C10 N2 C11 60.5(7) 19_666 .
C11 N2 Cu2 106.2(7) 100_655 .
C11 N2 Cu2 106.2(7) . .
C11 N2 C11 147.5(14) 100_655 .
C2 C3 H3 120.1 109_665 .
C2 C3 H3 120.1 . .
C2 C3 C2 119.7(7) 109_665 .
O2 C1 O1 126.3(5) . .
O2 C1 C2 116.9(4) . .
O1 C1 C2 116.8(4) . .
C3 C2 C1 119.5(5) . .
C4 C2 C3 119.3(5) . .
C4 C2 C1 121.2(5) . .
C2 C4 H4 119.3 . .
C5 C4 C2 121.5(6) . .
C5 C4 H4 119.3 . .
C5 N1 C6 122.4(9) . 109_665
C5 N1 C6 122.4(9) . .
C6 N1 C6 101.0(14) . 109_665
C4 C5 C4 118.6(9) . 109_665
C4 C5 N1 120.7(5) . .
C4 C5 N1 120.7(5) 109_665 .
C6 C9 H9 123.4 . .
C6 C9 H9 123.4 166_656 .
C6 C9 C6 113(3) 166_656 .
C9 C6 N1 110(2) . .
C7 C6 N1 127.0(18) . .
C7 C6 C9 122(2) . .
C7 C8 H8 120.1 166_656 .
C7 C8 H8 120.1 . .
C7 C8 C7 120(5) . 166_656
C6 C7 C8 121(3) . .
C6 C7 H7 119.5 . .
C8 C7 H7 119.5 . .
N2 C10 C10 91.2(8) . 42_645
N2 C10 C10 110.1(5) . 139_545
N2 C10 C11 61.4(9) . 100_655
C10 C10 N2 65.6(7) 100_655 .
C10 C10 C10 52.5(9) 100_655 42_645
C10 C10 C10 90.000(3) 100_655 139_545
C10 C10 C10 37.5(9) 139_545 42_645
C10 C10 C11 124.4(8) 100_655 100_655
C11 C10 C10 112.7(9) 100_655 42_645
C11 C10 C10 93.0(8) 100_655 139_545
N2 C11 C11 106.2(7) . 28_556
C10 C11 N2 58.1(9) 100_655 .
C10 C11 N2 58.1(9) 19_666 .
C10 C11 C10 110.7(17) 19_666 100_655
C10 C11 C11 87.0(8) 19_666 28_556
C10 C11 C11 87.0(8) 100_655 28_556

loop_
_geom_bond_atom_site_label_1
_geom_bond_atom_site_label_2
_geom_bond_distance
_geom_bond_site_symmetry_2
Cu2 Cu1 2.6345(16) .
Cu2 O2 1.958(3) 19_666
Cu2 O2 1.958(3) .
Cu2 O2 1.958(3) 100_655
Cu2 O2 1.958(3) 114_566
Cu2 N2 2.163(6) .
Cu1 O1 1.951(3) 19_666
Cu1 O1 1.951(3) 100_655
Cu1 O1 1.951(3) .
Cu1 O1 1.951(3) 114_566
Cu1 O3 2.179(9) .
O2 C1 1.242(5) .
O1 C1 1.257(6) .
N2 C10 1.470(15) 100_655
N2 C10 1.470(15) 19_666
N2 C10 1.470(15) 114_566
N2 C10 1.470(15) .
N2 C11 1.520(18) 100_655
N2 C11 1.520(18) .
C3 H3 0.9300 .
C3 C2 1.397(6) .
C3 C2 1.397(6) 109_665
C1 C2 1.493(7) .
C2 C4 1.386(9) .
C4 H4 0.9300 .
C4 C5 1.383(8) .
N1 C5 1.405(13) .
N1 C6 1.47(2) 109_665
N1 C6 1.47(2) .
C5 C4 1.383(8) 109_665
C9 H9 0.9300 .
C9 C6 1.44(3) .
C9 C6 1.44(3) 166_656
C6 C7 1.30(3) .
C8 H8 0.9300 .
C8 C7 1.36(3) .
C8 C7 1.36(3) 166_656
C7 H7 0.9300 .
C10 C10 1.21(3) 100_655
C10 C10 1.99(3) 42_645
C10 C10 1.58(2) 139_545
C10 C11 1.51(2) 100_655
C11 C10 1.51(2) 19_666
C11 C10 1.51(2) 100_655
C11 C11 1.74(3) 28_556

loop_
_platon_squeeze_void_nr
_platon_squeeze_void_average_x
_platon_squeeze_void_average_y
_platon_squeeze_void_average_z
_platon_squeeze_void_volume
_platon_squeeze_void_count_electrons
_platon_squeeze_void_content
1 -0.018 -0.034 -0.019 37328 6311 ' '
